data_7209577
loop_
_publ_author_name
'Anthony, Savarimuthu Philip'
'Varughese, Sunil'

_publ_section_title
;
 Diaminotriazine substituted diphenyl ether: reversible structural
 transformation and solvent dependent solid state fluorescence
;
_journal_issue 20
_journal_name_full CrystEngComm
_journal_page_first 4117
_journal_paper_doi 10.1039/c3ce00014a
_journal_volume 15
_journal_year 2013
_chemical_formula_sum 'C18 H18 N10 O2'
_chemical_formula_weight 406.42
_chemical_name_systematic
;
?
;
_space_group_IT_number 14
_symmetry_cell_setting monoclinic
_symmetry_space_group_name_Hall '-P 2yn'
_symmetry_space_group_name_H-M 'P 1 21/n 1'
_atom_sites_solution_hydrogens geom
_atom_sites_solution_primary direct
_atom_sites_solution_secondary difmap
_audit_creation_method SHELXL-97
_cell_angle_alpha 90.00
_cell_angle_beta 101.91(3)
_cell_angle_gamma 90.00
_cell_formula_units_Z 4
_cell_length_a 12.342(3)
_cell_length_b 13.853(3)
_cell_length_c 14.853(3)
_cell_measurement_reflns_used 4386
_cell_measurement_temperature 150(2)
_cell_measurement_theta_max 32.5
_cell_measurement_theta_min 2.4
_cell_volume 2484.8(10)
_computing_cell_refinement SAINTPLUS
_computing_data_collection SMART
_computing_data_reduction SAINTPLUS
_computing_structure_refinement 'SHELXL-97 (Sheldrick, 1997)'
_computing_structure_solution 'SHELXS-97 (Sheldrick, 1990)'
_diffrn_ambient_temperature 150(2)
_diffrn_measured_fraction_theta_full 0.998
_diffrn_measured_fraction_theta_max 0.998
_diffrn_measurement_device_type 'phi and omega scan'
_diffrn_radiation_monochromator graphite
_diffrn_radiation_source 'fine-focus sealed tube'
_diffrn_radiation_type MoK\a
_diffrn_radiation_wavelength 0.71073
_diffrn_reflns_av_R_equivalents 0.0663
_diffrn_reflns_av_sigmaI/netI 0.0519
_diffrn_reflns_limit_h_max 14
_diffrn_reflns_limit_h_min -11
_diffrn_reflns_limit_k_max 15
_diffrn_reflns_limit_k_min -16
_diffrn_reflns_limit_l_max 17
_diffrn_reflns_limit_l_min -17
_diffrn_reflns_number 14110
_diffrn_reflns_theta_full 25.00
_diffrn_reflns_theta_max 25.00
_diffrn_reflns_theta_min 1.96
_exptl_absorpt_coefficient_mu 0.077
_exptl_absorpt_correction_T_max 0.9878
_exptl_absorpt_correction_T_min 0.9698
_exptl_absorpt_correction_type multi-scan
_exptl_crystal_colour colorless
_exptl_crystal_density_diffrn 1.086
_exptl_crystal_density_method 'not measured'
_exptl_crystal_description block
_exptl_crystal_F_000 848
_exptl_crystal_size_max 0.40
_exptl_crystal_size_mid 0.20
_exptl_crystal_size_min 0.16
_platon_squeeze_details
;
;
_refine_diff_density_max 0.483
_refine_diff_density_min -0.296
_refine_diff_density_rms 0.078
_refine_ls_extinction_method none
_refine_ls_goodness_of_fit_ref 1.061
_refine_ls_hydrogen_treatment mixed
_refine_ls_matrix_type full
_refine_ls_number_parameters 281
_refine_ls_number_reflns 4363
_refine_ls_number_restraints 8
_refine_ls_restrained_S_all 1.060
_refine_ls_R_factor_all 0.1017
_refine_ls_R_factor_gt 0.0843
_refine_ls_shift/su_max 0.000
_refine_ls_shift/su_mean 0.000
_refine_ls_structure_factor_coef Fsqd
_refine_ls_weighting_details 'calc w=1/[\s^2^(Fo^2^)+(0.1205P)^2^+3.2635P] where P=(Fo^2^+2Fc^2^)/3'
_refine_ls_weighting_scheme calc
_refine_ls_wR_factor_gt 0.2246
_refine_ls_wR_factor_ref 0.2339
_reflns_number_gt 3273
_reflns_number_total 4363
_reflns_threshold_expression >2sigma(I)
_cod_data_source_file c3ce00014a.txt
_cod_data_source_block w
_cod_depositor_comments
;
The following automatic conversions were performed:

'_symmetry_cell_setting' value 'Monoclinic' changed to 'monoclinic'
according to /home/saulius/struct/CIF-dictionaries/cif_core.dic
dictionary named 'cif_core.dic' version 2.4.2 from 2011-04-26.

Automatic conversion script
Id: cif_fix_values 1891 2012-01-12 08:04:46Z andrius 
;
_cod_original_cell_volume 2484.8(9)
_cod_original_sg_symbol_H-M P2(1)/n
_cod_database_code 7209577

loop_
_symmetry_equiv_pos_as_xyz
'x, y, z'
'-x+1/2, y+1/2, -z+1/2'
'-x, -y, -z'
'x-1/2, -y-1/2, z-1/2'

loop_
_atom_site_label
_atom_site_type_symbol
_atom_site_fract_x
_atom_site_fract_y
_atom_site_fract_z
_atom_site_U_iso_or_equiv
_atom_site_adp_type
_atom_site_occupancy
_atom_site_symmetry_multiplicity
_atom_site_calc_flag
_atom_site_refinement_flags
O1 O 0.17245(18) 0.50501(17) 0.30885(15) 0.0265(6) Uani 1 1 d .
N1 N 0.2880(2) 0.3214(2) 0.12621(17) 0.0237(6) Uani 1 1 d .
N2 N 0.4482(2) 0.2674(2) 0.23304(18) 0.0224(6) Uani 1 1 d .
N3 N 0.2906(2) 0.32793(18) 0.28687(17) 0.0189(6) Uani 1 1 d .
N4 N 0.4383(2) 0.2567(2) 0.07872(19) 0.0322(7) Uani 1 1 d .
H4A H 0.5053 0.2317 0.0900 0.039 Uiso 1 1 calc R
H4B H 0.4026 0.2652 0.0215 0.039 Uiso 1 1 calc R
N5 N 0.4453(2) 0.2743(2) 0.38703(18) 0.0301(7) Uani 1 1 d .
H5A H 0.5125 0.2497 0.3991 0.036 Uiso 1 1 calc R
H5B H 0.4120 0.2885 0.4323 0.036 Uiso 1 1 calc R
N6 N 0.6512(2) 0.6700(2) 0.28956(17) 0.0226(6) Uani 1 1 d .
N7 N 0.8194(2) 0.7073(2) 0.39582(18) 0.0229(6) Uani 1 1 d .
N8 N 0.6552(2) 0.66795(19) 0.44980(17) 0.0205(6) Uani 1 1 d .
N9 N 0.8138(2) 0.6982(2) 0.24174(18) 0.0282(7) Uani 1 1 d .
H9A H 0.8849 0.7119 0.2531 0.034 Uiso 1 1 calc R
H9B H 0.7779 0.6886 0.1848 0.034 Uiso 1 1 calc R
N10 N 0.8155(2) 0.7133(3) 0.54933(19) 0.0364(8) Uani 1 1 d .
H10A H 0.8853 0.7314 0.5604 0.044 Uiso 1 1 calc R
H10B H 0.7808 0.7066 0.5951 0.044 Uiso 1 1 calc R
C11 C 0.1356(3) 0.3956(2) 0.1765(2) 0.0207(7) Uani 1 1 d .
C12 C 0.1079(3) 0.4754(2) 0.2250(2) 0.0240(7) Uani 1 1 d .
C13 C 0.0099(3) 0.5237(2) 0.1958(3) 0.0297(8) Uani 1 1 d .
H13A H -0.0056 0.5791 0.2286 0.036 Uiso 1 1 calc R
C14 C -0.0670(3) 0.4934(3) 0.1196(3) 0.0356(9) Uani 1 1 d .
H14A H -0.1344 0.5276 0.1000 0.043 Uiso 1 1 calc R
C15 C -0.0441(3) 0.4129(3) 0.0728(3) 0.0332(9) Uani 1 1 d .
H15A H -0.0973 0.3896 0.0218 0.040 Uiso 1 1 calc R
C16 C 0.0566(3) 0.3654(2) 0.0997(2) 0.0238(7) Uani 1 1 d .
H16A H 0.0722 0.3112 0.0654 0.029 Uiso 1 1 calc R
C21 C 0.2438(2) 0.3445(2) 0.1989(2) 0.0184(7) Uani 1 1 d .
C22 C 0.3907(3) 0.2818(2) 0.1484(2) 0.0217(7) Uani 1 1 d .
C25 C 0.3940(2) 0.2902(2) 0.3001(2) 0.0185(7) Uani 1 1 d .
C31 C 0.2763(3) 0.5421(2) 0.3153(2) 0.0219(7) Uani 1 1 d .
C32 C 0.3390(3) 0.5485(3) 0.4030(2) 0.0345(9) Uani 1 1 d .
H32A H 0.3096 0.5266 0.4537 0.041 Uiso 1 1 calc R
C33 C 0.4439(3) 0.5864(3) 0.4176(2) 0.0287(8) Uani 1 1 d .
H33A H 0.4864 0.5905 0.4786 0.034 Uiso 1 1 calc R
C34 C 0.4894(3) 0.6191(2) 0.3442(2) 0.0199(7) Uani 1 1 d .
C35 C 0.4227(3) 0.6137(3) 0.2565(2) 0.0282(8) Uani 1 1 d .
H35A H 0.4513 0.6364 0.2057 0.034 Uiso 1 1 calc R
C36 C 0.3175(3) 0.5767(3) 0.2406(2) 0.0283(8) Uani 1 1 d .
H36A H 0.2735 0.5747 0.1800 0.034 Uiso 1 1 calc R
C41 C 0.6047(2) 0.6557(2) 0.3620(2) 0.0190(7) Uani 1 1 d .
C42 C 0.7604(3) 0.6920(2) 0.3107(2) 0.0207(7) Uani 1 1 d .
C43 C 0.7620(3) 0.6958(2) 0.4628(2) 0.0231(7) Uani 1 1 d .
O1W O 0.8145(2) 0.7395(4) 0.0538(2) 0.0624(11) Uani 1 1 d DU
H1 H 0.783(6) 0.792(3) 0.063(6) 0.14(4) Uiso 1 1 d D
H2 H 0.785(3) 0.713(3) 0.0030(16) 0.044(12) Uiso 1 1 d D

loop_
_atom_site_aniso_label
_atom_site_aniso_U_11
_atom_site_aniso_U_22
_atom_site_aniso_U_33
_atom_site_aniso_U_23
_atom_site_aniso_U_13
_atom_site_aniso_U_12
O1 0.0198(12) 0.0331(13) 0.0279(12) -0.0087(10) 0.0076(9) -0.0069(10)
N1 0.0183(14) 0.0318(16) 0.0200(14) 0.0001(12) 0.0020(11) 0.0036(11)
N2 0.0201(14) 0.0270(15) 0.0197(14) 0.0024(11) 0.0030(11) 0.0031(11)
N3 0.0154(13) 0.0203(13) 0.0204(13) 0.0021(11) 0.0025(10) -0.0008(10)
N4 0.0236(15) 0.053(2) 0.0194(14) -0.0026(13) 0.0021(12) 0.0119(13)
N5 0.0202(14) 0.0523(19) 0.0169(14) 0.0012(13) 0.0019(11) 0.0145(13)
N6 0.0183(14) 0.0300(15) 0.0197(14) -0.0024(11) 0.0044(11) -0.0076(11)
N7 0.0190(13) 0.0283(15) 0.0226(14) -0.0006(12) 0.0071(11) -0.0012(11)
N8 0.0153(13) 0.0271(15) 0.0191(13) -0.0022(11) 0.0039(10) 0.0000(10)
N9 0.0202(14) 0.0466(18) 0.0190(14) -0.0075(13) 0.0068(11) -0.0106(13)
N10 0.0212(15) 0.067(2) 0.0215(14) -0.0062(15) 0.0057(11) -0.0137(15)
C11 0.0204(16) 0.0199(16) 0.0202(15) -0.0009(13) 0.0006(12) -0.0020(13)
C12 0.0192(16) 0.0218(17) 0.0323(18) -0.0021(14) 0.0082(14) -0.0064(13)
C13 0.0204(17) 0.0176(16) 0.051(2) -0.0013(15) 0.0064(15) 0.0028(13)
C14 0.0259(19) 0.030(2) 0.048(2) 0.0082(17) 0.0003(16) 0.0074(15)
C15 0.0214(18) 0.038(2) 0.036(2) 0.0059(16) -0.0045(15) -0.0018(15)
C16 0.0223(17) 0.0223(17) 0.0257(17) 0.0017(13) 0.0022(13) -0.0005(13)
C21 0.0168(15) 0.0177(15) 0.0202(16) -0.0023(12) 0.0026(12) -0.0031(12)
C22 0.0218(16) 0.0211(16) 0.0228(16) 0.0002(13) 0.0059(13) -0.0011(13)
C25 0.0179(15) 0.0223(16) 0.0153(15) -0.0012(12) 0.0035(12) 0.0004(12)
C31 0.0199(16) 0.0149(15) 0.0303(18) -0.0074(13) 0.0036(13) -0.0006(12)
C32 0.034(2) 0.049(2) 0.0232(18) -0.0076(16) 0.0115(15) -0.0130(17)
C33 0.0262(18) 0.043(2) 0.0161(16) -0.0030(15) 0.0030(13) -0.0096(15)
C34 0.0193(16) 0.0191(16) 0.0206(16) 0.0031(12) 0.0026(12) -0.0041(12)
C35 0.0288(18) 0.037(2) 0.0182(16) 0.0053(15) 0.0039(13) -0.0072(15)
C36 0.0262(18) 0.0350(19) 0.0197(16) 0.0077(14) -0.0048(13) -0.0079(15)
C41 0.0160(15) 0.0196(16) 0.0213(16) -0.0010(12) 0.0039(12) 0.0010(12)
C42 0.0236(16) 0.0190(16) 0.0209(16) -0.0028(13) 0.0076(13) 0.0013(13)
C43 0.0217(16) 0.0275(18) 0.0204(16) -0.0015(13) 0.0051(13) 0.0015(13)
O1W 0.0277(16) 0.138(4) 0.0204(14) -0.0203(18) 0.0038(11) -0.0166(19)

loop_
_atom_type_symbol
_atom_type_description
_atom_type_scat_dispersion_real
_atom_type_scat_dispersion_imag
_atom_type_scat_source
C C 0.0033 0.0016 'International Tables Vol C Tables 4.2.6.8 and 6.1.1.4'
H H 0.0000 0.0000 'International Tables Vol C Tables 4.2.6.8 and 6.1.1.4'
N N 0.0061 0.0033 'International Tables Vol C Tables 4.2.6.8 and 6.1.1.4'
O O 0.0106 0.0060 'International Tables Vol C Tables 4.2.6.8 and 6.1.1.4'

loop_
_geom_angle_atom_site_label_1
_geom_angle_atom_site_label_2
_geom_angle_atom_site_label_3
_geom_angle
C31 O1 C12 121.9(2)
C21 N1 C22 114.4(3)
C22 N2 C25 114.6(3)
C21 N3 C25 114.4(3)
C22 N4 H4A 120.0
C22 N4 H4B 120.0
H4A N4 H4B 120.0
C25 N5 H5A 120.0
C25 N5 H5B 120.0
H5A N5 H5B 120.0
C41 N6 C42 114.8(3)
C42 N7 C43 114.3(3)
C41 N8 C43 114.9(3)
C42 N9 H9A 120.0
C42 N9 H9B 120.0
H9A N9 H9B 120.0
C43 N10 H10A 120.0
C43 N10 H10B 120.0
H10A N10 H10B 120.0
C12 C11 C16 116.8(3)
C12 C11 C21 124.3(3)
C16 C11 C21 118.8(3)
C13 C12 O1 116.3(3)
C13 C12 C11 121.0(3)
O1 C12 C11 122.5(3)
C12 C13 C14 121.5(3)
C12 C13 H13A 119.3
C14 C13 H13A 119.3
C15 C14 C13 118.8(3)
C15 C14 H14A 120.6
C13 C14 H14A 120.6
C14 C15 C16 120.2(3)
C14 C15 H15A 119.9
C16 C15 H15A 119.9
C15 C16 C11 121.6(3)
C15 C16 H16A 119.2
C11 C16 H16A 119.2
N3 C21 N1 125.5(3)
N3 C21 C11 119.2(3)
N1 C21 C11 115.2(3)
N2 C22 N4 117.4(3)
N2 C22 N1 125.6(3)
N4 C22 N1 117.0(3)
N5 C25 N2 117.9(3)
N5 C25 N3 116.7(3)
N2 C25 N3 125.4(3)
O1 C31 C32 115.3(3)
O1 C31 C36 124.3(3)
C32 C31 C36 120.4(3)
C33 C32 C31 120.2(3)
C33 C32 H32A 119.9
C31 C32 H32A 119.9
C32 C33 C34 121.1(3)
C32 C33 H33A 119.4
C34 C33 H33A 119.4
C35 C34 C33 117.2(3)
C35 C34 C41 123.1(3)
C33 C34 C41 119.7(3)
C36 C35 C34 122.5(3)
C36 C35 H35A 118.7
C34 C35 H35A 118.7
C35 C36 C31 118.6(3)
C35 C36 H36A 120.7
C31 C36 H36A 120.7
N6 C41 N8 125.2(3)
N6 C41 C34 117.7(3)
N8 C41 C34 117.0(3)
N9 C42 N7 117.2(3)
N9 C42 N6 117.6(3)
N7 C42 N6 125.2(3)
N10 C43 N7 117.2(3)
N10 C43 N8 117.5(3)
N7 C43 N8 125.2(3)
H1 O1W H2 113(6)

loop_
_geom_bond_atom_site_label_1
_geom_bond_atom_site_label_2
_geom_bond_distance
O1 C31 1.366(4)
O1 C12 1.394(4)
N1 C21 1.345(4)
N1 C22 1.358(4)
N2 C22 1.325(4)
N2 C25 1.347(4)
N3 C21 1.334(4)
N3 C25 1.356(4)
N4 C22 1.338(4)
N4 H4A 0.8800
N4 H4B 0.8800
N5 C25 1.333(4)
N5 H5A 0.8800
N5 H5B 0.8800
N6 C41 1.335(4)
N6 C42 1.353(4)
N7 C42 1.340(4)
N7 C43 1.345(4)
N8 C41 1.335(4)
N8 C43 1.349(4)
N9 C42 1.330(4)
N9 H9A 0.8800
N9 H9B 0.8800
N10 C43 1.340(4)
N10 H10A 0.8800
N10 H10B 0.8800
C11 C12 1.400(5)
C11 C16 1.402(4)
C11 C21 1.488(4)
C12 C13 1.372(5)
C13 C14 1.383(5)
C13 H13A 0.9500
C14 C15 1.374(5)
C14 H14A 0.9500
C15 C16 1.390(5)
C15 H15A 0.9500
C16 H16A 0.9500
C31 C32 1.374(5)
C31 C36 1.398(5)
C32 C33 1.373(5)
C32 H32A 0.9500
C33 C34 1.401(4)
C33 H33A 0.9500
C34 C35 1.392(4)
C34 C41 1.483(4)
C35 C36 1.370(5)
C35 H35A 0.9500
C36 H36A 0.9500
O1W H1 0.853(10)
O1W H2 0.850(10)

loop_
_geom_hbond_atom_site_label_D
_geom_hbond_atom_site_label_H
_geom_hbond_atom_site_label_A
_geom_hbond_distance_DH
_geom_hbond_distance_HA
_geom_hbond_distance_DA
_geom_hbond_angle_DHA
_geom_hbond_site_symmetry_A
N4 H4A N7 0.88 2.16 3.014(4) 164.6 2_645
N5 H5A O1W 0.88 2.11 2.953(4) 159.9 2_645
N5 H5B N8 0.88 2.17 3.048(4) 174.1 3_666
N9 H9A N2 0.88 2.17 3.039(4) 170.2 2_655
N9 H9B O1W 0.88 2.20 2.852(4) 130.3 .
N10 H10B N3 0.88 2.17 3.045(4) 171.9 3_666

loop_
_geom_torsion_atom_site_label_1
_geom_torsion_atom_site_label_2
_geom_torsion_atom_site_label_3
_geom_torsion_atom_site_label_4
_geom_torsion
C31 O1 C12 C13 -118.1(3)
C31 O1 C12 C11 67.4(4)
C16 C11 C12 C13 -2.7(5)
C21 C11 C12 C13 174.7(3)
C16 C11 C12 O1 171.5(3)
C21 C11 C12 O1 -11.1(5)
O1 C12 C13 C14 -172.2(3)
C11 C12 C13 C14 2.4(5)
C12 C13 C14 C15 0.3(6)
C13 C14 C15 C16 -2.5(5)
C14 C15 C16 C11 2.2(5)
C12 C11 C16 C15 0.5(5)
C21 C11 C16 C15 -177.1(3)
C25 N3 C21 N1 4.3(4)
C25 N3 C21 C11 -173.4(3)
C22 N1 C21 N3 -2.8(5)
C22 N1 C21 C11 175.0(3)
C12 C11 C21 N3 41.3(4)
C16 C11 C21 N3 -141.3(3)
C12 C11 C21 N1 -136.6(3)
C16 C11 C21 N1 40.8(4)
C25 N2 C22 N4 -177.3(3)
C25 N2 C22 N1 3.9(5)
C21 N1 C22 N2 -1.7(5)
C21 N1 C22 N4 179.5(3)
C22 N2 C25 N5 177.6(3)
C22 N2 C25 N3 -2.0(5)
C21 N3 C25 N5 178.6(3)
C21 N3 C25 N2 -1.8(4)
C12 O1 C31 C32 -166.4(3)
C12 O1 C31 C36 16.9(5)
O1 C31 C32 C33 -178.8(3)
C36 C31 C32 C33 -1.9(5)
C31 C32 C33 C34 -0.1(6)
C32 C33 C34 C35 1.5(5)
C32 C33 C34 C41 -177.3(3)
C33 C34 C35 C36 -1.0(5)
C41 C34 C35 C36 177.8(3)
C34 C35 C36 C31 -0.9(5)
O1 C31 C36 C35 178.9(3)
C32 C31 C36 C35 2.4(5)
C42 N6 C41 N8 4.8(5)
C42 N6 C41 C34 -172.3(3)
C43 N8 C41 N6 -0.9(5)
C43 N8 C41 C34 176.2(3)
C35 C34 C41 N6 -10.4(5)
C33 C34 C41 N6 168.4(3)
C35 C34 C41 N8 172.3(3)
C33 C34 C41 N8 -8.9(4)
C43 N7 C42 N9 -177.2(3)
C43 N7 C42 N6 2.3(5)
C41 N6 C42 N9 173.9(3)
C41 N6 C42 N7 -5.6(5)
C42 N7 C43 N10 -177.9(3)
C42 N7 C43 N8 2.4(5)
C41 N8 C43 N10 177.2(3)
C41 N8 C43 N7 -3.0(5)

loop_
_platon_squeeze_void_nr
_platon_squeeze_void_average_x
_platon_squeeze_void_average_y
_platon_squeeze_void_average_z
_platon_squeeze_void_volume
_platon_squeeze_void_count_electrons
_platon_squeeze_void_content
1 -0.089 0.000 0.411 369 131 ' '
2 -0.131 0.500 0.369 369 131 ' '
